data_2226704
loop_
_publ_author_name
'Gowda, B. Thimme'
'Foro, Sabine'
'Nirmala, P. G.'
'Fuess, Hartmut'

_publ_section_title
;
 4-Chloro-<i>N</i>-(3-chlorophenyl)-2-methylbenzenesulfonamide
;
_journal_coeditor_code VM2031
_journal_issue 7
_journal_name_full 'Acta Crystallographica Section E'
_journal_page_first o1702
_journal_paper_doi 10.1107/S1600536810022968
_journal_volume 66
_journal_year 2010
_chemical_formula_iupac 'C13 H11 Cl2 N O2 S'
_chemical_formula_moiety 'C13 H11 Cl2 N O2 S'
_chemical_formula_sum 'C13 H11 Cl2 N O2 S'
_chemical_formula_weight 316.19
_chemical_name_systematic
;
4-Chloro-<i>N</i>-(3-chlorophenyl)-2-methylbenzenesulfonamide
;
_space_group_IT_number 14
_symmetry_cell_setting monoclinic
_symmetry_space_group_name_Hall '-P 2ybc'
_symmetry_space_group_name_H-M 'P 1 21/c 1'
_atom_sites_solution_hydrogens geom
_atom_sites_solution_primary direct
_atom_sites_solution_secondary difmap
_audit_creation_method SHELXL-97
_cell_angle_alpha 90.00
_cell_angle_beta 91.490(8)
_cell_angle_gamma 90.00
_cell_formula_units_Z 4
_cell_length_a 7.9757(7)
_cell_length_b 11.3472(8)
_cell_length_c 15.5690(10)
_cell_measurement_reflns_used 2107
_cell_measurement_temperature 299(2)
_cell_measurement_theta_max 27.83
_cell_measurement_theta_min 2.55
_cell_volume 1408.55(18)
_computing_cell_refinement
;
CrysAlis RED (Oxford Diffraction, 2009)
;
_computing_data_collection
;
CrysAlis CCD (Oxford Diffraction, 2009)
;
_computing_data_reduction
;
CrysAlis RED (Oxford Diffraction, 2009)
;
_computing_molecular_graphics 'PLATON (Spek, 2009)'
_computing_publication_material 'SHELXL97 (Sheldrick, 2008)'
_computing_structure_refinement 'SHELXL97 (Sheldrick, 2008)'
_computing_structure_solution 'SHELXS97 (Sheldrick, 2008)'
_diffrn_ambient_temperature 299(2)
_diffrn_measured_fraction_theta_full 0.997
_diffrn_measured_fraction_theta_max 0.997
_diffrn_measurement_device_type
;
Oxford Diffraction Xcalibur diffractometer
with a Sapphire CCD detector
;
_diffrn_measurement_method
;
Rotation method data acquisition using omega and phi scans
;
_diffrn_radiation_monochromator graphite
_diffrn_radiation_source 'fine-focus sealed tube'
_diffrn_radiation_type MoK\a
_diffrn_radiation_wavelength 0.71073
_diffrn_reflns_av_R_equivalents 0.0169
_diffrn_reflns_av_sigmaI/netI 0.0313
_diffrn_reflns_limit_h_max 7
_diffrn_reflns_limit_h_min -9
_diffrn_reflns_limit_k_max 14
_diffrn_reflns_limit_k_min -14
_diffrn_reflns_limit_l_max 19
_diffrn_reflns_limit_l_min -19
_diffrn_reflns_number 5849
_diffrn_reflns_theta_full 26.37
_diffrn_reflns_theta_max 26.37
_diffrn_reflns_theta_min 2.55
_diffrn_standards_decay_% 0
_diffrn_standards_number 0
_exptl_absorpt_coefficient_mu 0.605
_exptl_absorpt_correction_T_max 0.9762
_exptl_absorpt_correction_T_min 0.8117
_exptl_absorpt_correction_type multi-scan
_exptl_absorpt_process_details
;
(CrysAlis RED; Oxford Diffraction, 2009)
;
_exptl_crystal_colour colourless
_exptl_crystal_density_diffrn 1.491
_exptl_crystal_density_method 'not measured'
_exptl_crystal_description plate
_exptl_crystal_F_000 648
_exptl_crystal_size_max 0.36
_exptl_crystal_size_mid 0.28
_exptl_crystal_size_min 0.04
_refine_diff_density_max 0.433
_refine_diff_density_min -0.518
_refine_ls_extinction_method none
_refine_ls_goodness_of_fit_ref 1.036
_refine_ls_hydrogen_treatment mixed
_refine_ls_matrix_type full
_refine_ls_number_parameters 176
_refine_ls_number_reflns 2866
_refine_ls_number_restraints 1
_refine_ls_restrained_S_all 1.036
_refine_ls_R_factor_all 0.0936
_refine_ls_R_factor_gt 0.0554
_refine_ls_shift/su_max 0.001
_refine_ls_shift/su_mean 0.000
_refine_ls_structure_factor_coef Fsqd
_refine_ls_weighting_details 'calc w=1/[\s^2^(Fo^2^)+(0.0763P)^2^+0.8836P] where P=(Fo^2^+2Fc^2^)/3'
_refine_ls_weighting_scheme calc
_refine_ls_wR_factor_gt 0.1391
_refine_ls_wR_factor_ref 0.1606
_reflns_number_gt 1853
_reflns_number_total 2866
_reflns_threshold_expression I>2sigma(I)
_cod_data_source_file vm2031.cif
_cod_data_source_block I
_cod_original_sg_symbol_H-M 'P 21/c'
_cod_database_code 2226704
_cod_database_fobs_code 2226704

loop_
_symmetry_equiv_pos_as_xyz
'x, y, z'
'-x, y+1/2, -z+1/2'
'-x, -y, -z'
'x, -y-1/2, z-1/2'

loop_
_atom_site_type_symbol
_atom_site_label
_atom_site_fract_x
_atom_site_fract_y
_atom_site_fract_z
_atom_site_U_iso_or_equiv
_atom_site_adp_type
_atom_site_calc_flag
_atom_site_refinement_flags
_atom_site_occupancy
_atom_site_disorder_assembly
_atom_site_disorder_group
C C1 0.3431(4) 0.2031(3) 0.66150(19) 0.0451(7) Uani d . 1 . .
C C2 0.3719(5) 0.2761(3) 0.7319(2) 0.0571(9) Uani d . 1 . .
H H2 0.4793 0.2818 0.7563 0.069 Uiso calc R 1 . .
C C3 0.2436(6) 0.3398(3) 0.7657(2) 0.0642(10) Uani d . 1 . .
H H3 0.2638 0.3897 0.8122 0.077 Uiso calc R 1 . .
C C4 0.0858(5) 0.3293(3) 0.7305(2) 0.0617(10) Uani d . 1 . .
C C5 0.0557(5) 0.2571(3) 0.6608(3) 0.0630(10) Uani d . 1 . .
H H5 -0.0530 0.2507 0.6383 0.076 Uiso calc R 1 . .
C C6 0.1829(4) 0.1936(3) 0.6234(2) 0.0508(8) Uani d . 1 . .
C C7 0.6346(4) 0.2765(3) 0.5046(2) 0.0486(8) Uani d . 1 . .
C C8 0.6426(4) 0.3741(3) 0.5575(2) 0.0543(8) Uani d . 1 . .
H H8 0.5940 0.3729 0.6111 0.065 Uiso calc R 1 . .
C C9 0.7240(5) 0.4732(3) 0.5292(2) 0.0585(9) Uani d . 1 . .
C C10 0.7951(6) 0.4781(4) 0.4506(3) 0.0809(13) Uani d . 1 . .
H H10 0.8492 0.5459 0.4325 0.097 Uiso calc R 1 . .
C C11 0.7847(6) 0.3796(4) 0.3983(3) 0.0887(15) Uani d . 1 . .
H H11 0.8319 0.3815 0.3444 0.106 Uiso calc R 1 . .
C C12 0.7061(5) 0.2795(4) 0.4249(2) 0.0641(10) Uani d . 1 . .
H H12 0.7007 0.2137 0.3893 0.077 Uiso calc R 1 . .
C C13 0.1457(5) 0.1168(3) 0.5412(2) 0.0595(10) Uani d . 1 . .
H H13A 0.1807 0.0371 0.5519 0.071 Uiso calc R 1 . .
H H13B 0.2060 0.1481 0.4937 0.071 Uiso calc R 1 . .
H H13C 0.0276 0.1182 0.5276 0.071 Uiso calc R 1 . .
N N1 0.5495(4) 0.1719(3) 0.5270(2) 0.0640(9) Uani d D 1 . .
H H1N 0.539(5) 0.120(3) 0.488(2) 0.077 Uiso d D 1 . .
O O1 0.6571(3) 0.1510(2) 0.67778(17) 0.0697(7) Uani d . 1 . .
O O2 0.4690(3) 0.0031(2) 0.61100(16) 0.0660(7) Uani d . 1 . .
Cl Cl1 -0.0771(2) 0.41129(13) 0.77137(10) 0.1162(6) Uani d . 1 . .
Cl Cl2 0.73479(16) 0.59549(9) 0.59594(8) 0.0858(4) Uani d . 1 . .
S S1 0.51639(11) 0.12421(7) 0.62307(6) 0.0533(3) Uani d . 1 . .

loop_
_atom_site_aniso_label
_atom_site_aniso_U_11
_atom_site_aniso_U_22
_atom_site_aniso_U_33
_atom_site_aniso_U_12
_atom_site_aniso_U_13
_atom_site_aniso_U_23
C1 0.0512(19) 0.0407(16) 0.0432(17) -0.0108(14) 0.0010(14) 0.0041(13)
C2 0.062(2) 0.061(2) 0.0488(19) -0.0148(18) -0.0021(16) -0.0027(17)
C3 0.087(3) 0.057(2) 0.049(2) -0.011(2) 0.012(2) -0.0088(17)
C4 0.070(3) 0.048(2) 0.068(2) -0.0030(18) 0.023(2) 0.0086(18)
C5 0.049(2) 0.058(2) 0.082(3) -0.0104(18) 0.0034(19) 0.012(2)
C6 0.054(2) 0.0417(18) 0.057(2) -0.0135(15) 0.0006(16) 0.0043(15)
C7 0.0451(18) 0.0475(18) 0.0533(19) -0.0033(15) 0.0043(15) 0.0037(15)
C8 0.055(2) 0.050(2) 0.058(2) -0.0003(16) 0.0070(16) 0.0008(16)
C9 0.059(2) 0.0453(19) 0.070(2) -0.0021(17) -0.0067(18) 0.0079(17)
C10 0.098(3) 0.072(3) 0.073(3) -0.031(2) 0.002(2) 0.020(2)
C11 0.105(4) 0.100(4) 0.061(3) -0.034(3) 0.021(2) 0.010(3)
C12 0.069(2) 0.068(2) 0.055(2) -0.010(2) 0.0066(19) -0.0050(18)
C13 0.056(2) 0.058(2) 0.063(2) -0.0245(17) -0.0249(17) -0.0032(17)
N1 0.084(2) 0.0510(18) 0.0578(19) -0.0174(16) 0.0191(16) -0.0079(14)
O1 0.0540(15) 0.0750(18) 0.0794(18) -0.0031(13) -0.0104(13) 0.0085(14)
O2 0.0826(19) 0.0420(13) 0.0738(17) -0.0038(12) 0.0094(14) 0.0032(11)
Cl1 0.1189(12) 0.0990(10) 0.1336(12) 0.0235(8) 0.0566(10) 0.0030(8)
Cl2 0.1005(9) 0.0488(6) 0.1077(9) -0.0067(5) -0.0032(7) -0.0073(5)
S1 0.0557(5) 0.0457(5) 0.0584(5) -0.0046(4) 0.0028(4) 0.0040(4)

loop_
_atom_type_symbol
_atom_type_description
_atom_type_scat_dispersion_real
_atom_type_scat_dispersion_imag
_atom_type_scat_source
C C 0.0033 0.0016 'International Tables Vol C Tables 4.2.6.8 and 6.1.1.4'
H H 0.0000 0.0000 'International Tables Vol C Tables 4.2.6.8 and 6.1.1.4'
N N 0.0061 0.0033 'International Tables Vol C Tables 4.2.6.8 and 6.1.1.4'
O O 0.0106 0.0060 'International Tables Vol C Tables 4.2.6.8 and 6.1.1.4'
Cl Cl 0.1484 0.1585 'International Tables Vol C Tables 4.2.6.8 and 6.1.1.4'
S S 0.1246 0.1234 'International Tables Vol C Tables 4.2.6.8 and 6.1.1.4'

loop_
_geom_angle_atom_site_label_1
_geom_angle_atom_site_label_2
_geom_angle_atom_site_label_3
_geom_angle_site_symmetry_1
_geom_angle_site_symmetry_3
_geom_angle
_geom_angle_publ_flag
C2 C1 C6 . . 120.7(3) ?
C2 C1 S1 . . 117.1(3) ?
C6 C1 S1 . . 122.1(2) ?
C3 C2 C1 . . 120.6(3) ?
C3 C2 H2 . . 119.7 ?
C1 C2 H2 . . 119.7 ?
C4 C3 C2 . . 119.3(3) ?
C4 C3 H3 . . 120.3 ?
C2 C3 H3 . . 120.3 ?
C3 C4 C5 . . 120.6(4) ?
C3 C4 Cl1 . . 119.9(3) ?
C5 C4 Cl1 . . 119.5(3) ?
C4 C5 C6 . . 121.8(4) ?
C4 C5 H5 . . 119.1 ?
C6 C5 H5 . . 119.1 ?
C5 C6 C1 . . 116.9(3) ?
C5 C6 C13 . . 120.4(3) ?
C1 C6 C13 . . 122.7(3) ?
C12 C7 C8 . . 120.2(3) ?
C12 C7 N1 . . 117.0(3) ?
C8 C7 N1 . . 122.8(3) ?
C9 C8 C7 . . 118.7(3) ?
C9 C8 H8 . . 120.7 ?
C7 C8 H8 . . 120.7 ?
C10 C9 C8 . . 122.1(4) ?
C10 C9 Cl2 . . 119.4(3) ?
C8 C9 Cl2 . . 118.5(3) ?
C9 C10 C11 . . 118.4(4) ?
C9 C10 H10 . . 120.8 ?
C11 C10 H10 . . 120.8 ?
C12 C11 C10 . . 121.0(4) ?
C12 C11 H11 . . 119.5 ?
C10 C11 H11 . . 119.5 ?
C11 C12 C7 . . 119.7(4) ?
C11 C12 H12 . . 120.1 ?
C7 C12 H12 . . 120.1 ?
C6 C13 H13A . . 109.5 ?
C6 C13 H13B . . 109.5 ?
H13A C13 H13B . . 109.5 ?
C6 C13 H13C . . 109.5 ?
H13A C13 H13C . . 109.5 ?
H13B C13 H13C . . 109.5 ?
C7 N1 S1 . . 126.7(3) ?
C7 N1 H1N . . 116(3) ?
S1 N1 H1N . . 115(3) ?
O1 S1 O2 . . 118.89(17) ?
O1 S1 N1 . . 109.67(17) ?
O2 S1 N1 . . 104.33(16) ?
O1 S1 C1 . . 107.51(16) ?
O2 S1 C1 . . 108.91(15) ?
N1 S1 C1 . . 106.97(16) ?

loop_
_geom_bond_atom_site_label_1
_geom_bond_atom_site_label_2
_geom_bond_site_symmetry_2
_geom_bond_distance
_geom_bond_publ_flag
C1 C2 . 1.388(4) ?
C1 C6 . 1.399(5) ?
C1 S1 . 1.764(3) ?
C2 C3 . 1.369(5) ?
C2 H2 . 0.9300 ?
C3 C4 . 1.365(5) ?
C3 H3 . 0.9300 ?
C4 C5 . 1.375(5) ?
C4 Cl1 . 1.733(4) ?
C5 C6 . 1.386(5) ?
C5 H5 . 0.9300 ?
C6 C13 . 1.571(5) ?
C7 C12 . 1.380(5) ?
C7 C8 . 1.380(5) ?
C7 N1 . 1.416(4) ?
C8 C9 . 1.377(5) ?
C8 H8 . 0.9300 ?
C9 C10 . 1.362(6) ?
C9 Cl2 . 1.734(4) ?
C10 C11 . 1.384(6) ?
C10 H10 . 0.9300 ?
C11 C12 . 1.366(5) ?
C11 H11 . 0.9300 ?
C12 H12 . 0.9300 ?
C13 H13A . 0.9600 ?
C13 H13B . 0.9600 ?
C13 H13C . 0.9600 ?
N1 S1 . 1.619(3) ?
N1 H1N . 0.850(18) ?
O1 S1 . 1.424(3) ?
O2 S1 . 1.436(2) ?

loop_
_geom_hbond_atom_site_label_D
_geom_hbond_atom_site_label_H
_geom_hbond_atom_site_label_A
_geom_hbond_site_symmetry_A
_geom_hbond_distance_DH
_geom_hbond_distance_HA
_geom_hbond_distance_DA
_geom_hbond_angle_DHA
N1 H1N O2 3_656 0.850(18) 2.08(2) 2.926(4) 175(4)

loop_
_geom_torsion_atom_site_label_1
_geom_torsion_atom_site_label_2
_geom_torsion_atom_site_label_3
_geom_torsion_atom_site_label_4
_geom_torsion_site_symmetry_1
_geom_torsion_site_symmetry_2
_geom_torsion_site_symmetry_3
_geom_torsion_site_symmetry_4
_geom_torsion
_geom_torsion_publ_flag
C6 C1 C2 C3 . . . . 0.4(5) ?
S1 C1 C2 C3 . . . . -179.7(3) ?
C1 C2 C3 C4 . . . . 1.2(5) ?
C2 C3 C4 C5 . . . . -1.0(5) ?
C2 C3 C4 Cl1 . . . . -178.9(3) ?
C3 C4 C5 C6 . . . . -0.7(6) ?
Cl1 C4 C5 C6 . . . . 177.2(3) ?
C4 C5 C6 C1 . . . . 2.1(5) ?
C4 C5 C6 C13 . . . . -177.0(3) ?
C2 C1 C6 C5 . . . . -2.0(5) ?
S1 C1 C6 C5 . . . . 178.1(2) ?
C2 C1 C6 C13 . . . . 177.2(3) ?
S1 C1 C6 C13 . . . . -2.8(4) ?
C12 C7 C8 C9 . . . . -0.5(5) ?
N1 C7 C8 C9 . . . . -178.1(3) ?
C7 C8 C9 C10 . . . . 0.6(6) ?
C7 C8 C9 Cl2 . . . . -179.7(3) ?
C8 C9 C10 C11 . . . . -0.2(7) ?
Cl2 C9 C10 C11 . . . . -179.9(4) ?
C9 C10 C11 C12 . . . . -0.4(7) ?
C10 C11 C12 C7 . . . . 0.5(7) ?
C8 C7 C12 C11 . . . . -0.1(6) ?
N1 C7 C12 C11 . . . . 177.6(4) ?
C12 C7 N1 S1 . . . . 155.4(3) ?
C8 C7 N1 S1 . . . . -27.0(5) ?
C7 N1 S1 O1 . . . . -36.2(4) ?
C7 N1 S1 O2 . . . . -164.6(3) ?
C7 N1 S1 C1 . . . . 80.1(3) ?
C2 C1 S1 O1 . . . . 2.0(3) ?
C6 C1 S1 O1 . . . . -178.1(3) ?
C2 C1 S1 O2 . . . . 132.0(3) ?
C6 C1 S1 O2 . . . . -48.0(3) ?
C2 C1 S1 N1 . . . . -115.7(3) ?
C6 C1 S1 N1 . . . . 64.2(3) ?

loop_
_cod_related_entry_id
_cod_related_entry_database
_cod_related_entry_code
1 ChemSpider 24745330
